data_7057370
loop_
_publ_author_name
'Sabounchei, Seyyed Javad'
'Badpa, Khadijeh'
'Nematollahi, Davood'
'Sharafi-kolkeshvandi, Mahnaz'
'Hosseinzadeh, Leila'
'Karamian, Roya'
'Ghasemlou, Fatemeh'
'Gable, Robert W.'

_publ_section_title
;
 New Pd/Pt(ii) complexes as unsymmetrical ylide-based chemotherapeutic
 agents: synthesis, characterization, biological activity,
 electrochemical, and X-ray studies
;
_journal_issue 11
_journal_name_full 'New Journal of Chemistry'
_journal_page_first 8968
_journal_paper_doi 10.1039/C8NJ00797G
_journal_volume 42
_journal_year 2018
_chemical_formula_moiety 'C40 H34 Br2 O P2 Pd'
_chemical_formula_sum 'C40 H34 Br2 O P2 Pd'
_chemical_formula_weight 858.83
_space_group_crystal_system orthorhombic
_space_group_IT_number 61
_space_group_name_Hall '-P 2ac 2ab'
_space_group_name_H-M_alt 'P b c a'
_symmetry_space_group_name_Hall '-P 2ac 2ab'
_symmetry_space_group_name_H-M 'P b c a'
_atom_sites_solution_hydrogens geom
_atom_sites_solution_primary dual
_audit_creation_date 2017-09-25
_audit_creation_method
;
Olex2 1.2
(compiled Aug 10 2017 17:28:52 for OlexSys, GUI svn.r5381)
;
_audit_update_record
;
2017-09-26 deposited with the CCDC.
2018-04-30 downloaded from the CCDC.
;
_cell_angle_alpha 90
_cell_angle_beta 90
_cell_angle_gamma 90
_cell_formula_units_Z 8
_cell_length_a 15.459(2)
_cell_length_b 16.811(2)
_cell_length_c 27.327(4)
_cell_measurement_reflns_used 3028
_cell_measurement_temperature 130.01(10)
_cell_measurement_theta_max 75.6320
_cell_measurement_theta_min 4.1190
_cell_volume 7101.8(16)
_computing_cell_refinement 'CrysAlisPro 1.171.38.46 (Rigaku OD, 2015)'
_computing_data_collection 'CrysAlisPro 1.171.38.46 (Rigaku OD, 2015)'
_computing_data_reduction 'CrysAlisPro 1.171.38.46 (Rigaku OD, 2015)'
_computing_molecular_graphics 'Olex2 (Dolomanov et al., 2009)'
_computing_publication_material 'Olex2 (Dolomanov et al., 2009)'
_computing_structure_refinement 'ShelXL (Sheldrick, 2015)'
_computing_structure_solution 'ShelXT (Sheldrick, 2015)'
_diffrn_ambient_environment N~2~
_diffrn_ambient_temperature 130.01(10)
_diffrn_detector 'CCD plate'
_diffrn_detector_area_resol_mean 10.2273
_diffrn_detector_type Atlas
_diffrn_measured_fraction_theta_full 0.998
_diffrn_measured_fraction_theta_max 0.998
_diffrn_measurement_details
;
List of Runs (angles in degrees, time in seconds):

  # Type    Start    End  Width  t~exp~   \w     \q     \k     \f   Frames
#--------------------------------------------------------------------------
  1  \w    -41.00  27.00   1.00   12.50    --  -40.68  38.00 120.00   68
  2  \w    -45.00  35.00   1.00   12.50    --  -40.68  38.00-180.00   80
  3  \w     48.00  98.00   1.00   12.50    --   40.68-125.00 120.00   50
  4  \w     11.00  80.00   1.00   12.50    --   40.68 -99.00 -90.00   69
  5  \w     39.00 143.00   1.00   45.00    --  113.00 -61.00 -60.00  104
  6  \w     35.00  91.00   1.00   45.00    --  113.00 -30.00 120.00   56
  7  \w     38.00  98.00   1.00   45.00    --  113.00 -45.00-180.00   60
  8  \w     35.00  91.00   1.00   45.00    --  113.00 -30.00-120.00   56
  9  \w     52.00 174.00   1.00   45.00    --  113.00  15.00  60.00  122
;
_diffrn_measurement_device 'four-circle diffractometer'
_diffrn_measurement_device_type 'SuperNova, Dual, Cu at zero, Atlas'
_diffrn_measurement_method '\w scans'
_diffrn_orient_matrix_type 'CrysAlisPro convention (1999,Acta A55,543-557)'
_diffrn_orient_matrix_UB_11 0.0288101000
_diffrn_orient_matrix_UB_12 -0.0810881000
_diffrn_orient_matrix_UB_13 0.0207410000
_diffrn_orient_matrix_UB_21 0.0859271000
_diffrn_orient_matrix_UB_22 0.0070894000
_diffrn_orient_matrix_UB_23 -0.0274897000
_diffrn_orient_matrix_UB_31 0.0413389000
_diffrn_orient_matrix_UB_32 0.0421088000
_diffrn_orient_matrix_UB_33 0.0446726000
_diffrn_radiation_monochromator mirror
_diffrn_radiation_probe x-ray
_diffrn_radiation_type CuK\a
_diffrn_radiation_wavelength 1.54184
_diffrn_reflns_av_R_equivalents 0.1035
_diffrn_reflns_av_unetI/netI 0.1181
_diffrn_reflns_Laue_measured_fraction_full 0.998
_diffrn_reflns_Laue_measured_fraction_max 0.998
_diffrn_reflns_limit_h_max 18
_diffrn_reflns_limit_h_min -18
_diffrn_reflns_limit_k_max 20
_diffrn_reflns_limit_k_min -15
_diffrn_reflns_limit_l_max 32
_diffrn_reflns_limit_l_min -29
_diffrn_reflns_number 23200
_diffrn_reflns_point_group_measured_fraction_full 0.998
_diffrn_reflns_point_group_measured_fraction_max 0.998
_diffrn_reflns_theta_full 67.684
_diffrn_reflns_theta_max 68.236
_diffrn_reflns_theta_min 4.209
_diffrn_source 'micro-focus sealed X-ray tube'
_diffrn_source_type 'SuperNova (Cu) X-ray Source'
_exptl_absorpt_coefficient_mu 7.940
_exptl_absorpt_correction_T_max 1.000
_exptl_absorpt_correction_T_min 0.432
_exptl_absorpt_correction_type gaussian
_exptl_absorpt_process_details
;
CrysAlisPro 1.171.38.46 (Rigaku Oxford Diffraction, 2015)
Numerical absorption correction based on gaussian integration over
            a multifaceted crystal model
Empirical absorption correction using spherical harmonics,
 implemented in SCALE3 ABSPACK scaling algorithm.
;
_exptl_crystal_colour yellow
_exptl_crystal_colour_primary yellow
_exptl_crystal_density_diffrn 1.606
_exptl_crystal_description needle
_exptl_crystal_F_000 3424
_exptl_crystal_size_max 0.22
_exptl_crystal_size_mid 0.026
_exptl_crystal_size_min 0.026
_refine_diff_density_max 3.037
_refine_diff_density_min -1.825
_refine_diff_density_rms 0.179
_refine_ls_extinction_method none
_refine_ls_goodness_of_fit_ref 1.062
_refine_ls_hydrogen_treatment constr
_refine_ls_matrix_type full
_refine_ls_number_parameters 432
_refine_ls_number_reflns 6498
_refine_ls_number_restraints 96
_refine_ls_restrained_S_all 1.057
_refine_ls_R_factor_all 0.1547
_refine_ls_R_factor_gt 0.1180
_refine_ls_shift/su_max 0.000
_refine_ls_shift/su_mean 0.000
_refine_ls_structure_factor_coef Fsqd
_refine_ls_weighting_details 'w=1/[\s^2^(Fo^2^)+(0.0433P)^2^+191.1501P] where P=(Fo^2^+2Fc^2^)/3'
_refine_ls_weighting_scheme calc
_refine_ls_wR_factor_gt 0.2507
_refine_ls_wR_factor_ref 0.2757
_reflns_Friedel_coverage 0.000
_reflns_number_gt 4269
_reflns_number_total 6498
_reflns_threshold_expression 'I > 2\s(I)'
_cod_data_source_file c8nj00797g2.cif
_cod_data_source_block rwg2017_29agau
_cod_depositor_comments 'Adding full bibliography for 7057369--7057371.cif.'
_cod_database_code 7057370
_shelx_shelxl_version_number 2017/1
_chemical_oxdiff_formula 'C40 H34 Br2 O P2 Pd'
_shelx_space_group_comment
;
The symmetry employed for this shelxl refinement is uniquely defined
by the following loop, which should always be used as a source of
symmetry information in preference to the above space-group names.
They are only intended as comments.
;
_reflns_odcompleteness_completeness 99.31
_reflns_odcompleteness_iscentric 1
_reflns_odcompleteness_theta 69.95
_olex2_refinement_description
;
1. Fixed Uiso
 At 1.2 times of:
  All C(H) groups, All C(H,H) groups
2. Shared sites
{C15, C15A}
{C18, C18A}
3. Restrained distances
 P1-C28 = P1-C28A = P2-C27 = P2-C27A
 1.82 with sigma of 0.001
 C27-C28 = C27A-C28A
 1.45 with sigma of 0.001
 P1-C27 = P1-C27A = P2-C28 = P2-C28A
 2.78278 with sigma of 0.001
 C15-C16 = C16-C17 = C17-C18 = C18-C19 = C19-C20 = C20-C15
 1.38715 with sigma of 0.001
 C15-C17 = C16-C18 = C17-C19 = C18-C20 = C19-C15 = C20-C16
 2.40243 with sigma of 0.001
4. Restrained planarity
 C15, C16, C17, C18, C19, C20
 with sigma of 0.1
 C15A, C16A, C17A, C18A, C19A, C20A
 with sigma of 0.1
5. Uiso/Uaniso restraints and constraints
Uanis(C17) \\sim Ueq, Uanis(C17A) \\sim Ueq, Uanis(C18) \\sim Ueq, Uanis(C18A)
\\sim Ueq, Uanis(C19) \\sim Ueq, Uanis(C19A) \\sim Ueq, Uanis(C20) \\sim Ueq,
Uanis(C20A) \\sim Ueq: with sigma of 0.025 and sigma for terminal atoms of 0.05
Uanis(C16) \\sim Ueq, Uanis(C16A) \\sim Ueq: with sigma of 0.015 and sigma for
terminal atoms of 0.03
Uanis(C27) = Uanis(C27A) = Uanis(C28) = Uanis(C28A)
Uanis(C15) = Uanis(C15A)
Uanis(C16) = Uanis(C16A)
Uanis(C17) = Uanis(C17A)
Uanis(C18) = Uanis(C18A)
Uanis(C19) = Uanis(C19A)
Uanis(C20) = Uanis(C20A)
6. Same fragment restrains
{C16, C17, C18, C19, C20} sigma for 1-2: 0.005, 1-3: 0.01
as
{C15A, C16A, C17A, C18A, C19A}
7. Others
 Sof(C27A)=Sof(H27C)=Sof(H27D)=Sof(C28A)=Sof(H28C)=Sof(H28D)=1-FVAR(1)
 Sof(C27)=Sof(H27A)=Sof(H27B)=Sof(C28)=Sof(H28A)=Sof(H28B)=FVAR(1)
 Sof(C15A)=Sof(C16A)=Sof(H16A)=Sof(C17A)=Sof(H17A)=Sof(C18A)=Sof(H18A)=
 Sof(C19A)=Sof(H19A)=Sof(C20A)=Sof(H20A)=1-FVAR(3)
 Sof(C15)=Sof(C16)=Sof(H16)=Sof(C17)=Sof(H17)=Sof(C18)=Sof(H18)=Sof(C19)=
 Sof(H19)=Sof(C20)=Sof(H20)=FVAR(3)
8.a Ternary CH refined with riding coordinates:
 C1(H1)
8.b Secondary CH2 refined with riding coordinates:
 C27(H27A,H27B), C27A(H27C,H27D), C28(H28A,H28B), C28A(H28C,H28D)
8.c Aromatic/amide H refined with riding coordinates:
 C4(H4), C5(H5), C7(H7), C8(H8), C10(H10), C11(H11), C12(H12), C13(H13),
 C14(H14), C16(H16), C17(H17), C18(H18), C19(H19), C20(H20), C16A(H16A),
 C17A(H17A), C18A(H18A), C19A(H19A), C20A(H20A), C22(H22), C23(H23), C24(H24),
 C25(H25), C26(H26), C30(H30), C31(H31), C32(H32), C33(H33), C34(H34), C36(H36),
  C37(H37), C38(H38), C39(H39), C40(H40)
;
_local_rwg_checkcif_response
;
PLAT342_ALERT_3_B Low Bond Precision on C-C Bonds ............... 0.03242 Ang.

  RESPONSE:  Due to the disorder of the crystal and the presence of Pd and
             Br atoms
  
PLAT971_ALERT_2_B Check Calcd Residual Density 0.99A From Pd1 2.95 eA-3 
PLAT971_ALERT_2_B Check Calcd Residual Density 1.00A From Pd1 2.85 eA-3 
PLAT971_ALERT_2_B Check Calcd Residual Density 1.17A From Pd1 2.59 eA-3 

  RESPONSE:  Due to the disorder of the crystal
  
PLAT082_ALERT_2_C High R1 Value .................................. 0.12 Report
PLAT084_ALERT_3_C High wR2 Value (i.e. > 0.25) ................... 0.28 Report

  RESPONSE:  Due to the disorder of the crystal and poor quality data
  
PLAT220_ALERT_2_C Non-Solvent Resd 1 C Ueq(max)/Ueq(min) Range 3.6 Ratio 

  RESPONSE:  Due to the disorder of the crystal and poor quality data

PLAT234_ALERT_4_C Large Hirshfeld Difference C1 --C2 .. 0.21 Ang. 

  RESPONSE:  These atoms were correctly assigned. Due to the disorder of
             the crystal and poor quality data
  
PLAT241_ALERT_2_C High MainMol Ueq as Compared to Neighbors of C11 Check 
PLAT241_ALERT_2_C High MainMol Ueq as Compared to Neighbors of C13 Check 
PLAT241_ALERT_2_C High MainMol Ueq as Compared to Neighbors of C24 Check 
PLAT241_ALERT_2_C High MainMol Ueq as Compared to Neighbors of C33 Check 
PLAT241_ALERT_2_C High MainMol Ueq as Compared to Neighbors of C37 Check 
PLAT242_ALERT_2_C Low  MainMol Ueq as Compared to Neighbors of P1 Check 

  RESPONSE:  Due to the disorder of the crystal and poor quality data

PLAT906_ALERT_3_C Large K value in the Analysis of Variance ...... 12.013 Check
PLAT906_ALERT_3_C Large K value in the Analysis of Variance ...... 3.253 Check 

  RESPONSE:  Due to the weak and poor quality data, errors in measuring the
             intensity of data by CCD detectors is largest for low intensity
             data

PLAT911_ALERT_3_C Missing num FCF Refl Between THmin & STh/L= 0.600 13 Report 

  RESPONSE:  Inside Detector rejection region
  
PLAT971_ALERT_2_C Check Calcd Residual Density 0.97A From Pd1 2.46 eA-3 
PLAT971_ALERT_2_C Check Calcd Residual Density 0.94A From Br2 2.22 eA-3 
PLAT971_ALERT_2_C Check Calcd Residual Density 1.08A From Br2 2.21 eA-3 
PLAT971_ALERT_2_C Check Calcd Residual Density 1.21A From Br1 1.91 eA-3 
PLAT971_ALERT_2_C Check Calcd Residual Density 1.08A From Br2 1.68 eA-3 
PLAT971_ALERT_2_C Check Calcd Residual Density 0.99A From Br1 1.64 eA-3 
PLAT972_ALERT_2_C Check Calcd Residual Density 0.97A From Pd1 -2.11 eA-3 
PLAT972_ALERT_2_C Check Calcd Residual Density 0.95A From Pd1 -1.89 eA-3 
PLAT972_ALERT_2_C Check Calcd Residual Density 0.99A From Pd1 -1.80 eA-3 
PLAT972_ALERT_2_C Check Calcd Residual Density 0.98A From Pd1 -1.62 eA-3 

  RESPONSE:  Due to the disorder of the crystal and poor quality data
  
PLAT002_ALERT_2_G Number of Distance or Angle Restraints on AtSite 17 Note 
PLAT003_ALERT_2_G Number of Uiso or Uij Restrained non-H Atoms ... 10 Report 
PLAT083_ALERT_2_G SHELXL Second Parameter in WGHT Unusually Large 191.30 Why ? 
PLAT171_ALERT_4_G The CIF-Embedded .res File Contains EADP Records 7 Report 
PLAT172_ALERT_4_G The CIF-Embedded .res File Contains DFIX Records 5 Report 
PLAT174_ALERT_4_G The CIF-Embedded .res File Contains FLAT Records 2 Report 
PLAT175_ALERT_4_G The CIF-Embedded .res File Contains SAME Records 1 Report 
PLAT186_ALERT_4_G The CIF-Embedded .res File Contains ISOR Records 2 Report 

  RESPONSE:  Due to the disorder of the crystal and poor quality data
  
PLAT301_ALERT_3_G Main Residue Disorder ..............(Resd 1).. 17% Note 

  RESPONSE:  Noted
  
PLAT432_ALERT_2_G Short Inter X...Y Contact C19 .. C37 .. 3.16 Ang. 

  RESPONSE:  Due to the disorder of the crystal
  
PLAT793_ALERT_4_G The Model has Chirality at C1 (Centro SPGR) S Verify 

  RESPONSE:  Noted
  
PLAT860_ALERT_3_G Number of Least-Squares Restraints ............. 96 Note 

  RESPONSE:  Due to the disorder of the crystal 
  
PLAT910_ALERT_3_G Missing num of FCF Reflection(s) Below Theta(Min). 1 Note

  RESPONSE: Behind beamstop
  
PLAT912_ALERT_4_G Missing num of FCF Reflections Above STh/L= 0.600 2 Note 

  RESPONSE:  The detector does not measure all data at high angle
  
PLAT978_ALERT_2_G Number C-C Bonds with Positive Residual Density. 2 Info 

  RESPONSE:  Noted
;
_olex2_submission_special_instructions 'No special instructions were received'
_oxdiff_exptl_absorpt_empirical_details
;
Empirical correction (ABSPACK) includes:
- Absorption correction using spherical harmonics
- Frame scaling
;
_oxdiff_exptl_absorpt_empirical_full_max 1.534
_oxdiff_exptl_absorpt_empirical_full_min 0.743

loop_
_space_group_symop_operation_xyz
'x, y, z'
'-x+1/2, -y, z+1/2'
'-x, y+1/2, -z+1/2'
'x+1/2, -y+1/2, -z'
'-x, -y, -z'
'x-1/2, y, -z-1/2'
'x, -y-1/2, z-1/2'
'-x-1/2, y-1/2, z'

loop_
_atom_site_label
_atom_site_type_symbol
_atom_site_fract_x
_atom_site_fract_y
_atom_site_fract_z
_atom_site_U_iso_or_equiv
_atom_site_adp_type
_atom_site_occupancy
_atom_site_site_symmetry_order
_atom_site_calc_flag
_atom_site_refinement_flags_posn
_atom_site_refinement_flags_adp
_atom_site_refinement_flags_occupancy
_atom_site_disorder_assembly
_atom_site_disorder_group
Pd1 Pd 0.72529(8) 0.52370(6) 0.38995(4) 0.0422(3) Uani 1 1 d . . . . .
Br2 Br 0.61648(12) 0.63267(9) 0.37695(7) 0.0541(5) Uani 1 1 d . . . . .
Br1 Br 0.80763(14) 0.61434(9) 0.44352(7) 0.0603(5) Uani 1 1 d . . . . .
P1 P 0.8185(3) 0.4269(2) 0.40996(16) 0.0514(10) Uani 1 1 d D . . . .
P2 P 0.6229(3) 0.3607(2) 0.3608(2) 0.0585(12) Uani 1 1 d D . . . .
O1 O 0.7539(9) 0.3712(6) 0.2892(5) 0.069(4) Uani 1 1 d . . . . .
C1 C 0.6625(10) 0.4541(8) 0.3364(5) 0.042(3) Uani 1 1 d . . . . .
H1 H 0.612076 0.484884 0.323597 0.050 Uiso 1 1 calc R . . . .
C2 C 0.7211(12) 0.4373(9) 0.2955(6) 0.055(4) Uani 1 1 d . . . . .
C3 C 0.7423(13) 0.5009(10) 0.2584(6) 0.058(5) Uani 1 1 d . . . . .
C4 C 0.7133(12) 0.5772(9) 0.2608(6) 0.054(4) Uani 1 1 d . . . . .
H4 H 0.680403 0.593458 0.288415 0.065 Uiso 1 1 calc R . . . .
C5 C 0.7308(11) 0.6322(10) 0.2237(6) 0.056(4) Uani 1 1 d . . . . .
H5 H 0.707550 0.684412 0.225831 0.068 Uiso 1 1 calc R . . . .
C6 C 0.7821(12) 0.6113(12) 0.1835(6) 0.063(5) Uani 1 1 d . . . . .
C7 C 0.8129(14) 0.5342(14) 0.1821(7) 0.080(7) Uani 1 1 d . . . . .
H7 H 0.848497 0.517991 0.155590 0.097 Uiso 1 1 calc R . . . .
C8 C 0.7933(15) 0.4809(13) 0.2181(6) 0.080(7) Uani 1 1 d . . . . .
H8 H 0.815187 0.428247 0.215681 0.097 Uiso 1 1 calc R . . . .
C9 C 0.8000(13) 0.6688(14) 0.1440(8) 0.074(6) Uani 1 1 d . . . . .
C10 C 0.7430(14) 0.7294(15) 0.1328(8) 0.088(7) Uani 1 1 d . . . . .
H10 H 0.692357 0.737136 0.151928 0.105 Uiso 1 1 calc R . . . .
C11 C 0.761(2) 0.780(2) 0.0927(11) 0.127(12) Uani 1 1 d . . . . .
H11 H 0.722074 0.821828 0.085016 0.152 Uiso 1 1 calc R . . . .
C12 C 0.8317(19) 0.768(2) 0.0652(10) 0.124(13) Uani 1 1 d . . . . .
H12 H 0.840388 0.800693 0.037068 0.149 Uiso 1 1 calc R . . . .
C13 C 0.8902(18) 0.713(2) 0.0764(8) 0.121(12) Uani 1 1 d . . . . .
H13 H 0.942014 0.708913 0.057876 0.146 Uiso 1 1 calc R . . . .
C14 C 0.8744(13) 0.6610(16) 0.1162(8) 0.085(7) Uani 1 1 d . . . . .
H14 H 0.915066 0.620491 0.123813 0.102 Uiso 1 1 calc R . . . .
C15 C 0.5701(8) 0.3017(7) 0.3150(5) 0.071(6) Uani 0.60(4) 1 d D . P A 1
C16 C 0.5959(10) 0.2256(7) 0.3020(6) 0.072(8) Uani 0.60(4) 1 d D U P A 1
H16 H 0.643717 0.201458 0.318103 0.086 Uiso 0.60(4) 1 calc R . P A 1
C17 C 0.5520(12) 0.1846(7) 0.2657(7) 0.091(10) Uani 0.60(4) 1 d D U P A 1
H17 H 0.569214 0.132205 0.257081 0.110 Uiso 0.60(4) 1 calc R . P A 1
C18 C 0.4829(10) 0.2202(8) 0.2418(6) 0.110(9) Uani 0.60(4) 1 d D U P A 1
H18 H 0.453602 0.192628 0.216388 0.131 Uiso 0.60(4) 1 calc R . P A 1
C19 C 0.4566(12) 0.2961(9) 0.2551(7) 0.088(10) Uani 0.60(4) 1 d D U P A 1
H19 H 0.409525 0.320648 0.238555 0.105 Uiso 0.60(4) 1 calc R . P A 1
C20 C 0.4989(11) 0.3361(8) 0.2924(7) 0.055(7) Uani 0.60(4) 1 d D U P A 1
H20 H 0.479260 0.387073 0.302534 0.067 Uiso 0.60(4) 1 calc R . P A 1
C15A C 0.5701(8) 0.3017(7) 0.3150(5) 0.071(6) Uani 0.40(4) 1 d D . P A 2
C16A C 0.6111(13) 0.2411(19) 0.2896(12) 0.072(8) Uani 0.40(4) 1 d D U P A 2
H16A H 0.669138 0.227405 0.297271 0.086 Uiso 0.40(4) 1 calc R . P A 2
C17A C 0.5676(15) 0.200(2) 0.2530(14) 0.091(10) Uani 0.40(4) 1 d D U P A 2
H17A H 0.595821 0.158744 0.235580 0.110 Uiso 0.40(4) 1 calc R . P A 2
C18A C 0.4829(10) 0.2202(8) 0.2418(6) 0.110(9) Uani 0.40(4) 1 d D U P A 2
H18A H 0.452787 0.192007 0.216957 0.131 Uiso 0.40(4) 1 calc R . P A 2
C19A C 0.4420(16) 0.281(3) 0.2669(17) 0.088(10) Uani 0.40(4) 1 d D U P A 2
H19A H 0.384767 0.297163 0.258758 0.105 Uiso 0.40(4) 1 calc R . P A 2
C20A C 0.488(3) 0.319(3) 0.3045(19) 0.055(7) Uani 0.40(4) 1 d . U P A 2
H20A H 0.459207 0.358252 0.323354 0.067 Uiso 0.40(4) 1 calc R . P A 2
C21 C 0.5432(12) 0.3764(10) 0.4067(6) 0.057(4) Uani 1 1 d . . . . .
C22 C 0.5114(15) 0.3110(13) 0.4323(8) 0.079(6) Uani 1 1 d . . . . .
H22 H 0.534876 0.260011 0.425245 0.095 Uiso 1 1 calc R . . . .
C23 C 0.4475(17) 0.3166(17) 0.4672(8) 0.093(8) Uani 1 1 d . . . . .
H23 H 0.426750 0.270475 0.483509 0.112 Uiso 1 1 calc R . . . .
C24 C 0.414(2) 0.3908(17) 0.4781(8) 0.103(9) Uani 1 1 d . . . . .
H24 H 0.370836 0.396599 0.502521 0.124 Uiso 1 1 calc R . . . .
C25 C 0.4440(13) 0.4555(14) 0.4534(7) 0.075(6) Uani 1 1 d . . . . .
H25 H 0.421821 0.506515 0.461516 0.090 Uiso 1 1 calc R . . . .
C26 C 0.5059(14) 0.4495(12) 0.4166(7) 0.071(6) Uani 1 1 d . . . . .
H26 H 0.522442 0.495204 0.398437 0.085 Uiso 1 1 calc R . . . .
C27 C 0.6934(8) 0.3084(8) 0.4033(8) 0.086(9) Uani 0.45(3) 1 d D . P A 1
H27A H 0.675164 0.321910 0.437049 0.104 Uiso 0.45(3) 1 calc R . P A 1
H27B H 0.684401 0.250513 0.398940 0.104 Uiso 0.45(3) 1 calc R . P A 1
C27A C 0.7164(8) 0.3010(5) 0.3779(8) 0.086(9) Uani 0.55(3) 1 d D . P A 2
H27C H 0.695966 0.246777 0.386116 0.104 Uiso 0.55(3) 1 calc R . P A 2
H27D H 0.754629 0.296286 0.348970 0.104 Uiso 0.55(3) 1 calc R . P A 2
C28 C 0.7852(7) 0.3247(3) 0.3989(11) 0.086(9) Uani 0.45(3) 1 d D . P A 1
H28A H 0.803816 0.309555 0.365516 0.104 Uiso 0.45(3) 1 calc R . P A 1
H28B H 0.816481 0.289897 0.422183 0.104 Uiso 0.45(3) 1 calc R . P A 1
C28A C 0.7675(10) 0.3304(6) 0.4185(7) 0.086(9) Uani 0.55(3) 1 d D . P A 2
H28C H 0.813319 0.290911 0.425687 0.104 Uiso 0.55(3) 1 calc R . P A 2
H28D H 0.729663 0.333425 0.447711 0.104 Uiso 0.55(3) 1 calc R . P A 2
C29 C 0.8484(11) 0.4292(8) 0.4740(6) 0.045(4) Uani 1 1 d . . . . .
C30 C 0.9327(11) 0.4149(9) 0.4899(7) 0.055(4) Uani 1 1 d . . . . .
H30 H 0.978016 0.406175 0.467095 0.066 Uiso 1 1 calc R . . . .
C31 C 0.9490(13) 0.4136(12) 0.5401(9) 0.077(6) Uani 1 1 d . . . . .
H31 H 1.005682 0.403347 0.551974 0.093 Uiso 1 1 calc R . . . .
C32 C 0.883(2) 0.4273(15) 0.5718(8) 0.095(8) Uani 1 1 d . . . . .
H32 H 0.895102 0.425670 0.605872 0.114 Uiso 1 1 calc R . . . .
C33 C 0.803(2) 0.4428(19) 0.5580(10) 0.119(11) Uani 1 1 d . . . . .
H33 H 0.758219 0.453219 0.581077 0.143 Uiso 1 1 calc R . . . .
C34 C 0.7873(14) 0.4431(12) 0.5087(8) 0.073(6) Uani 1 1 d . . . . .
H34 H 0.729950 0.453747 0.498054 0.088 Uiso 1 1 calc R . . . .
C35 C 0.9131(14) 0.4254(13) 0.3726(7) 0.070(5) Uani 1 1 d . . . . .
C36 C 0.9687(19) 0.3585(18) 0.3708(9) 0.113(10) Uani 1 1 d . . . . .
H36 H 0.955981 0.311976 0.389196 0.135 Uiso 1 1 calc R . . . .
C37 C 1.042(2) 0.362(2) 0.3417(11) 0.154(16) Uani 1 1 d . . . . .
H37 H 1.080138 0.317761 0.340559 0.185 Uiso 1 1 calc R . . . .
C38 C 1.0620(18) 0.427(2) 0.3150(10) 0.121(12) Uani 1 1 d . . . . .
H38 H 1.112456 0.427848 0.295160 0.145 Uiso 1 1 calc R . . . .
C39 C 1.0089(16) 0.4931(17) 0.3167(8) 0.091(7) Uani 1 1 d . . . . .
H39 H 1.023391 0.539196 0.298335 0.109 Uiso 1 1 calc R . . . .
C40 C 0.9343(12) 0.4923(13) 0.3449(7) 0.071(5) Uani 1 1 d . . . . .
H40 H 0.897523 0.537512 0.345422 0.085 Uiso 1 1 calc R . . . .

loop_
_atom_site_aniso_label
_atom_site_aniso_U_11
_atom_site_aniso_U_22
_atom_site_aniso_U_33
_atom_site_aniso_U_23
_atom_site_aniso_U_13
_atom_site_aniso_U_12
Pd1 0.0531(7) 0.0242(5) 0.0495(6) 0.0010(4) -0.0003(5) 0.0013(4)
Br2 0.0646(11) 0.0292(7) 0.0685(11) 0.0026(7) 0.0021(8) 0.0071(7)
Br1 0.0909(15) 0.0295(8) 0.0605(11) -0.0026(7) -0.0083(9) -0.0042(8)
P1 0.061(3) 0.0318(18) 0.061(3) -0.0021(17) -0.012(2) 0.0058(18)
P2 0.046(2) 0.0235(17) 0.105(4) 0.010(2) -0.012(2) -0.0068(16)
O1 0.098(10) 0.036(6) 0.073(8) -0.010(5) -0.005(7) 0.023(6)
C1 0.052(9) 0.030(7) 0.043(8) -0.013(6) -0.007(6) 0.012(6)
C2 0.075(12) 0.034(8) 0.057(10) -0.003(7) -0.029(9) 0.002(8)
C3 0.085(13) 0.044(9) 0.044(9) -0.005(7) -0.008(8) 0.021(8)
C4 0.067(11) 0.039(8) 0.056(10) 0.006(7) 0.007(8) -0.008(8)
C5 0.054(11) 0.051(9) 0.065(11) 0.003(8) 0.010(8) 0.001(8)
C6 0.056(11) 0.080(13) 0.051(10) 0.004(9) 0.001(8) 0.008(10)
C7 0.085(15) 0.113(18) 0.043(10) -0.002(10) 0.001(9) 0.045(13)
C8 0.104(17) 0.096(15) 0.041(10) -0.009(10) -0.009(10) 0.051(13)
C9 0.046(11) 0.096(15) 0.079(14) 0.009(12) -0.005(9) 0.007(11)
C10 0.055(13) 0.13(2) 0.082(15) 0.037(14) -0.015(11) 0.003(13)
C11 0.09(2) 0.17(3) 0.12(2) 0.08(2) -0.019(18) -0.01(2)
C12 0.09(2) 0.20(3) 0.086(18) 0.06(2) -0.045(16) -0.06(2)
C13 0.083(19) 0.23(4) 0.056(14) 0.027(18) -0.008(12) -0.06(2)
C14 0.043(11) 0.14(2) 0.075(14) 0.004(13) -0.014(10) 0.022(12)
C15 0.039(10) 0.041(9) 0.132(18) -0.033(10) 0.019(10) -0.007(8)
C16 0.067(11) 0.058(10) 0.090(12) -0.005(9) 0.021(9) -0.014(8)
C17 0.087(15) 0.072(14) 0.114(17) -0.040(13) 0.040(13) -0.019(12)
C18 0.097(15) 0.108(14) 0.124(15) -0.046(12) 0.011(12) -0.032(12)
C19 0.081(15) 0.100(15) 0.082(15) -0.024(13) 0.004(12) -0.018(12)
C20 0.040(11) 0.052(12) 0.074(14) -0.012(11) 0.006(10) -0.005(10)
C15A 0.039(10) 0.041(9) 0.132(18) -0.033(10) 0.019(10) -0.007(8)
C16A 0.067(11) 0.058(10) 0.090(12) -0.005(9) 0.021(9) -0.014(8)
C17A 0.087(15) 0.072(14) 0.114(17) -0.040(13) 0.040(13) -0.019(12)
C18A 0.097(15) 0.108(14) 0.124(15) -0.046(12) 0.011(12) -0.032(12)
C19A 0.081(15) 0.100(15) 0.082(15) -0.024(13) 0.004(12) -0.018(12)
C20A 0.040(11) 0.052(12) 0.074(14) -0.012(11) 0.006(10) -0.005(10)
C21 0.063(11) 0.048(9) 0.059(10) 0.013(8) -0.010(8) -0.018(8)
C22 0.089(17) 0.073(13) 0.075(13) 0.023(11) -0.006(12) -0.024(12)
C23 0.099(19) 0.12(2) 0.058(13) 0.021(13) -0.011(12) -0.045(16)
C24 0.14(3) 0.12(2) 0.054(13) -0.005(13) -0.007(13) -0.059(19)
C25 0.068(14) 0.098(16) 0.058(12) -0.017(11) 0.001(9) -0.028(12)
C26 0.096(16) 0.063(11) 0.052(11) -0.004(9) 0.001(10) -0.016(11)
C27 0.031(11) 0.046(8) 0.18(3) 0.027(13) -0.003(14) 0.011(8)
C27A 0.031(11) 0.046(8) 0.18(3) 0.027(13) -0.003(14) 0.011(8)
C28 0.031(11) 0.046(8) 0.18(3) 0.027(13) -0.003(14) 0.011(8)
C28A 0.031(11) 0.046(8) 0.18(3) 0.027(13) -0.003(14) 0.011(8)
C29 0.059(10) 0.024(6) 0.052(9) 0.003(6) 0.002(7) -0.012(6)
C30 0.036(9) 0.044(8) 0.085(13) 0.013(8) 0.007(8) 0.003(7)
C31 0.048(12) 0.072(13) 0.112(18) 0.012(12) -0.030(11) -0.020(10)
C32 0.13(3) 0.097(18) 0.055(13) 0.013(12) -0.002(14) -0.005(17)
C33 0.12(3) 0.15(3) 0.082(18) 0.046(18) 0.033(16) 0.02(2)
C34 0.064(13) 0.076(13) 0.080(14) 0.025(11) 0.004(10) -0.009(10)
C35 0.070(13) 0.093(15) 0.047(10) -0.004(10) 0.013(9) 0.012(11)
C36 0.13(2) 0.13(2) 0.077(16) 0.013(16) 0.018(16) 0.06(2)
C37 0.15(3) 0.21(4) 0.10(2) 0.04(2) 0.05(2) 0.10(3)
C38 0.082(19) 0.19(3) 0.088(19) 0.02(2) 0.012(14) 0.06(2)
C39 0.078(16) 0.13(2) 0.061(13) 0.003(13) 0.009(11) 0.006(15)
C40 0.053(11) 0.098(15) 0.062(11) 0.001(11) 0.002(9) 0.023(11)

loop_
_atom_type_symbol
_atom_type_description
_atom_type_scat_dispersion_real
_atom_type_scat_dispersion_imag
_atom_type_scat_source
C C 0.0181 0.0091 'International Tables Vol C Tables 4.2.6.8 and 6.1.1.4'
H H 0.0000 0.0000 'International Tables Vol C Tables 4.2.6.8 and 6.1.1.4'
Br Br -0.6763 1.2805 'International Tables Vol C Tables 4.2.6.8 and 6.1.1.4'
O O 0.0492 0.0322 'International Tables Vol C Tables 4.2.6.8 and 6.1.1.4'
P P 0.2955 0.4335 'International Tables Vol C Tables 4.2.6.8 and 6.1.1.4'
Pd Pd 0.1215 3.9337 'International Tables Vol C Tables 4.2.6.8 and 6.1.1.4'

loop_
_exptl_crystal_face_index_h
_exptl_crystal_face_index_k
_exptl_crystal_face_index_l
_exptl_crystal_face_perp_dist
0 1 0 0.1100
0 -1 0 0.1100
1 0 0 0.0130
-1 0 0 0.0130
0 0 1 0.0130
0 0 -1 0.0130

loop_
_geom_angle_atom_site_label_1
_geom_angle_atom_site_label_2
_geom_angle_atom_site_label_3
_geom_angle
Br1 Pd1 Br2 88.80(7)
P1 Pd1 Br2 173.92(14)
P1 Pd1 Br1 88.39(12)
C1 Pd1 Br2 89.9(4)
C1 Pd1 Br1 172.5(4)
C1 Pd1 P1 93.6(4)
C28 P1 Pd1 117.6(3)
C28A P1 Pd1 113.6(5)
C29 P1 Pd1 112.7(5)
C29 P1 C28 104.6(10)
C29 P1 C28A 90.3(6)
C35 P1 Pd1 113.5(7)
C35 P1 C28 97.1(11)
C35 P1 C28A 114.6(11)
C35 P1 C29 110.1(9)
C1 P2 C27 116.8(6)
C1 P2 C27A 107.7(8)
C15 P2 C1 112.1(7)
C15 P2 C27 116.8(7)
C15A P2 C1 112.1(7)
C15A P2 C27A 103.6(5)
C21 P2 C1 111.4(7)
C21 P2 C15 105.0(7)
C21 P2 C15A 105.0(7)
C21 P2 C27 92.0(10)
C21 P2 C27A 116.8(10)
Pd1 C1 H1 108.3
P2 C1 Pd1 112.4(7)
P2 C1 H1 108.3
C2 C1 Pd1 110.6(11)
C2 C1 P2 108.8(10)
C2 C1 H1 108.3
O1 C2 C1 122.2(16)
O1 C2 C3 117.1(17)
C1 C2 C3 120.7(14)
C4 C3 C2 124.2(16)
C4 C3 C8 116.9(17)
C8 C3 C2 118.8(16)
C3 C4 H4 119.2
C3 C4 C5 121.6(17)
C5 C4 H4 119.2
C4 C5 H5 119.6
C4 C5 C6 120.8(17)
C6 C5 H5 119.6
C5 C6 C9 121.1(18)
C7 C6 C5 116.8(18)
C7 C6 C9 122.0(18)
C6 C7 H7 119.3
C8 C7 C6 121.3(18)
C8 C7 H7 119.3
C3 C8 H8 118.8
C7 C8 C3 122.4(19)
C7 C8 H8 118.8
C10 C9 C6 121.7(19)
C10 C9 C14 119(2)
C14 C9 C6 120(2)
C9 C10 H10 120.3
C9 C10 C11 119(2)
C11 C10 H10 120.3
C10 C11 H11 119.7
C12 C11 C10 121(3)
C12 C11 H11 119.7
C11 C12 H12 119.2
C13 C12 C11 122(3)
C13 C12 H12 119.2
C12 C13 H13 120.3
C12 C13 C14 119(3)
C14 C13 H13 120.3
C9 C14 C13 120(2)
C9 C14 H14 119.8
C13 C14 H14 119.8
C16 C15 P2 123.8(7)
C16 C15 C20 119.97(9)
C20 C15 P2 116.2(7)
C15 C16 H16 120.0
C17 C16 C15 119.99(8)
C17 C16 H16 120.0
C16 C17 H17 120.0
C16 C17 C18 120.00(8)
C18 C17 H17 120.0
C17 C18 H18 120.0
C19 C18 C17 119.99(8)
C19 C18 H18 120.0
C18 C19 H19 120.0
C20 C19 C18 119.98(8)
C20 C19 H19 120.0
C15 C20 H20 120.0
C19 C20 C15 119.97(9)
C19 C20 H20 120.0
C16A C15A P2 123.2(8)
C20A C15A P2 118(2)
C20A C15A C16A 119(2)
C15A C16A H16A 119.9
C17A C16A C15A 120.2(7)
C17A C16A H16A 119.9
C16A C17A H17A 120.1
C18A C17A C16A 119.8(6)
C18A C17A H17A 120.1
C17A C18A H18A 119.9
C17A C18A C19A 120.1(5)
C19A C18A H18A 119.9
C18A C19A H19A 121.1
C18A C19A C20A 118(2)
C20A C19A H19A 121.1
C15A C20A C19A 123(4)
C15A C20A H20A 118.5
C19A C20A H20A 118.5
C22 C21 P2 118.8(16)
C26 C21 P2 123.9(13)
C26 C21 C22 117(2)
C21 C22 H22 118.4
C23 C22 C21 123(2)
C23 C22 H22 118.4
C22 C23 H23 120.7
C22 C23 C24 119(2)
C24 C23 H23 120.7
C23 C24 H24 120.4
C25 C24 C23 119(3)
C25 C24 H24 120.4
C24 C25 H25 118.9
C24 C25 C26 122(2)
C26 C25 H25 118.9
C21 C26 C25 119.5(19)
C21 C26 H26 120.3
C25 C26 H26 120.3
P2 C27 H27A 108.2
P2 C27 H27B 108.2
H27A C27 H27B 107.4
C28 C27 P2 116.2(5)
C28 C27 H27A 108.2
C28 C27 H27B 108.2
P2 C27A H27C 108.2
P2 C27A H27D 108.2
H27C C27A H27D 107.4
C28A C27A P2 116.2(5)
C28A C27A H27C 108.2
C28A C27A H27D 108.2
P1 C28 H28A 108.2
P1 C28 H28B 108.2
C27 C28 P1 116.2(5)
C27 C28 H28A 108.2
C27 C28 H28B 108.2
H28A C28 H28B 107.4
P1 C28A H28C 108.2
P1 C28A H28D 108.2
C27A C28A P1 116.2(5)
C27A C28A H28C 108.2
C27A C28A H28D 108.2
H28C C28A H28D 107.4
C30 C29 P1 122.5(13)
C34 C29 P1 120.0(15)
C34 C29 C30 117.4(17)
C29 C30 H30 120.7
C31 C30 C29 118.6(17)
C31 C30 H30 120.7
C30 C31 H31 120.4
C32 C31 C30 119.2(19)
C32 C31 H31 120.4
C31 C32 H32 118.1
C33 C32 C31 124(2)
C33 C32 H32 118.1
C32 C33 H33 121.8
C32 C33 C34 116(3)
C34 C33 H33 121.8
C29 C34 C33 124(2)
C29 C34 H34 117.8
C33 C34 H34 117.8
C36 C35 P1 121.9(19)
C40 C35 P1 119.4(15)
C40 C35 C36 119(2)
C35 C36 H36 120.7
C37 C36 C35 119(3)
C37 C36 H36 120.7
C36 C37 H37 119.0
C38 C37 C36 122(3)
C38 C37 H37 119.0
C37 C38 H38 120.0
C37 C38 C39 120(3)
C39 C38 H38 120.0
C38 C39 H39 119.8
C38 C39 C40 120(3)
C40 C39 H39 119.8
C35 C40 H40 119.8
C39 C40 C35 120(2)
C39 C40 H40 119.8

loop_
_geom_bond_atom_site_label_1
_geom_bond_atom_site_label_2
_geom_bond_distance
Pd1 Br2 2.5124(19)
Pd1 Br1 2.467(2)
Pd1 P1 2.240(4)
Pd1 C1 2.110(14)
P1 C28 1.8200(11)
P1 C28A 1.8201(11)
P1 C29 1.810(16)
P1 C35 1.784(19)
P2 C1 1.812(15)
P2 C15 1.793(11)
P2 C15A 1.793(11)
P2 C21 1.78(2)
P2 C27 1.8200(10)
P2 C27A 1.8201(11)
O1 C2 1.233(19)
C1 H1 1.0000
C1 C2 1.47(2)
C2 C3 1.51(2)
C3 C4 1.36(2)
C3 C8 1.39(2)
C4 H4 0.9500
C4 C5 1.40(2)
C5 H5 0.9500
C5 C6 1.40(2)
C6 C7 1.38(3)
C6 C9 1.47(3)
C7 H7 0.9500
C7 C8 1.37(3)
C8 H8 0.9500
C9 C10 1.38(3)
C9 C14 1.38(3)
C10 H10 0.9500
C10 C11 1.41(3)
C11 H11 0.9500
C11 C12 1.34(4)
C12 H12 0.9500
C12 C13 1.33(4)
C13 H13 0.9500
C13 C14 1.42(3)
C14 H14 0.9500
C15 C16 1.387(6)
C15 C20 1.387(6)
C16 H16 0.9500
C16 C17 1.387(6)
C17 H17 0.9500
C17 C18 1.387(6)
C18 H18 0.9500
C18 C19 1.387(6)
C19 H19 0.9500
C19 C20 1.387(6)
C20 H20 0.9500
C15A C16A 1.387(8)
C15A C20A 1.33(5)
C16A H16A 0.9500
C16A C17A 1.387(7)
C17A H17A 0.9500
C17A C18A 1.386(7)
C18A H18A 0.9500
C18A C19A 1.387(7)
C19A H19A 0.9500
C19A C20A 1.40(5)
C20A H20A 0.9500
C21 C22 1.39(2)
C21 C26 1.38(3)
C22 H22 0.9500
C22 C23 1.38(3)
C23 H23 0.9500
C23 C24 1.38(4)
C24 H24 0.9500
C24 C25 1.36(3)
C25 H25 0.9500
C25 C26 1.39(3)
C26 H26 0.9500
C27 H27A 0.9900
C27 H27B 0.9900
C27 C28 1.4500(11)
C27A H27C 0.9900
C27A H27D 0.9900
C27A C28A 1.4500(10)
C28 H28A 0.9900
C28 H28B 0.9900
C28A H28C 0.9900
C28A H28D 0.9900
C29 C30 1.39(2)
C29 C34 1.36(3)
C30 H30 0.9500
C30 C31 1.39(3)
C31 H31 0.9500
C31 C32 1.36(3)
C32 H32 0.9500
C32 C33 1.32(4)
C33 H33 0.9500
C33 C34 1.37(3)
C34 H34 0.9500
C35 C36 1.42(3)
C35 C40 1.39(3)
C36 H36 0.9500
C36 C37 1.39(4)
C37 H37 0.9500
C37 C38 1.35(4)
C38 H38 0.9500
C38 C39 1.38(3)
C39 H39 0.9500
C39 C40 1.39(3)
C40 H40 0.9500

loop_
_geom_hbond_atom_site_label_D
_geom_hbond_atom_site_label_H
_geom_hbond_atom_site_label_A
_geom_hbond_distance_DH
_geom_hbond_distance_HA
_geom_hbond_distance_DA
_geom_hbond_angle_DHA
_geom_hbond_site_symmetry_A
_geom_hbond_publ_flag
C26 H26 Br2 0.95 2.79 3.68(2) 156.8 . yes
C27 H27B Br1 0.99 2.60 3.442(8) 143.4 8_755 yes
C27A H27C Br1 0.99 2.72 3.633(17) 152.8 8_755 yes
C27A H27D O1 0.99 2.06 2.76(3) 125.5 . yes
C28 H28A O1 0.99 2.45 3.14(3) 125.7 . yes

loop_
_geom_torsion_atom_site_label_1
_geom_torsion_atom_site_label_2
_geom_torsion_atom_site_label_3
_geom_torsion_atom_site_label_4
_geom_torsion
Pd1 P1 C28 C27 -31.7(19)
Pd1 P1 C28A C27A 55.4(15)
Pd1 P1 C29 C30 -139.9(11)
Pd1 P1 C29 C34 41.9(14)
Pd1 P1 C35 C36 -163.9(19)
Pd1 P1 C35 C40 17.4(19)
Pd1 C1 C2 O1 106.1(16)
Pd1 C1 C2 C3 -75.1(16)
Br2 Pd1 C1 P2 -119.7(7)
Br2 Pd1 C1 C2 118.4(10)
Br1 Pd1 P1 C28 161.7(11)
Br1 Pd1 P1 C28A 140.8(8)
Br1 Pd1 P1 C29 39.9(5)
Br1 Pd1 P1 C35 -86.1(8)
P1 Pd1 C1 P2 55.3(7)
P1 Pd1 C1 C2 -66.5(10)
P1 C29 C30 C31 -176.6(13)
P1 C29 C34 C33 177(2)
P1 C35 C36 C37 -179(2)
P1 C35 C40 C39 178.2(17)
P2 C1 C2 O1 -18(2)
P2 C1 C2 C3 160.9(13)
P2 C15 C16 C17 -179.1(13)
P2 C15 C20 C19 177.2(17)
P2 C15A C16A C17A -176.9(16)
P2 C15A C20A C19A 175(3)
P2 C21 C22 C23 -177.6(17)
P2 C21 C26 C25 180.0(14)
P2 C27 C28 P1 62.2(18)
P2 C27A C28A P1 -62.2(18)
O1 C2 C3 C4 -178.2(18)
O1 C2 C3 C8 3(3)
C1 Pd1 P1 C28 -25.5(12)
C1 Pd1 P1 C28A -46.5(9)
C1 Pd1 P1 C29 -147.3(7)
C1 Pd1 P1 C35 86.7(9)
C1 P2 C15 C16 121.3(13)
C1 P2 C15 C20 -59.5(16)
C1 P2 C15A C16A 97(3)
C1 P2 C15A C20A -82(3)
C1 P2 C21 C22 -174.5(14)
C1 P2 C21 C26 10.2(19)
C1 P2 C27 C28 -25.3(16)
C1 P2 C27A C28A 67.2(15)
C1 C2 C3 C4 3(3)
C1 C2 C3 C8 -175.5(17)
C2 C3 C4 C5 -176.0(17)
C2 C3 C8 C7 177.7(19)
C3 C4 C5 C6 -3(3)
C4 C3 C8 C7 -1(3)
C4 C5 C6 C7 1(3)
C4 C5 C6 C9 179.4(17)
C5 C6 C7 C8 1(3)
C5 C6 C9 C10 -28(3)
C5 C6 C9 C14 154(2)
C6 C7 C8 C3 -1(4)
C6 C9 C10 C11 -176(2)
C6 C9 C14 C13 177(2)
C7 C6 C9 C10 150(2)
C7 C6 C9 C14 -28(3)
C8 C3 C4 C5 3(3)
C9 C6 C7 C8 -178(2)
C9 C10 C11 C12 1(4)
C10 C9 C14 C13 -1(4)
C10 C11 C12 C13 -4(5)
C11 C12 C13 C14 5(5)
C12 C13 C14 C9 -2(4)
C14 C9 C10 C11 2(4)
C15 P2 C1 Pd1 -179.8(6)
C15 P2 C1 C2 -56.9(12)
C15 P2 C21 C22 63.9(16)
C15 P2 C21 C26 -111.4(16)
C15 P2 C27 C28 111.4(12)
C15 C16 C17 C18 0.8(18)
C16 C15 C20 C19 -4(3)
C16 C17 C18 C19 -1(3)
C17 C18 C19 C20 0(3)
C18 C19 C20 C15 3(3)
C20 C15 C16 C17 1.7(17)
C15A P2 C1 Pd1 -179.8(6)
C15A P2 C1 C2 -56.9(12)
C15A P2 C21 C22 63.9(16)
C15A P2 C21 C26 -111.4(16)
C15A P2 C27A C28A -173.9(12)
C15A C16A C17A C18A 0(2)
C16A C15A C20A C19A -4(5)
C16A C17A C18A C19A 1(5)
C17A C18A C19A C20A -3(6)
C18A C19A C20A C15A 4(6)
C20A C15A C16A C17A 2(2)
C21 P2 C1 Pd1 62.9(10)
C21 P2 C1 C2 -174.3(11)
C21 P2 C15 C16 -117.6(14)
C21 P2 C15 C20 61.7(16)
C21 P2 C15A C16A -142(2)
C21 P2 C15A C20A 39(3)
C21 P2 C27 C28 -140.6(13)
C21 P2 C27A C28A -59.0(15)
C21 C22 C23 C24 -1(4)
C22 C21 C26 C25 5(3)
C22 C23 C24 C25 1(4)
C23 C24 C25 C26 1(4)
C24 C25 C26 C21 -5(3)
C26 C21 C22 C23 -2(3)
C27 P2 C1 Pd1 -41.1(13)
C27 P2 C1 C2 81.8(14)
C27 P2 C15 C16 -17.5(16)
C27 P2 C15 C20 161.8(15)
C27 P2 C21 C22 -54.6(16)
C27 P2 C21 C26 130.1(17)
C27A P2 C1 Pd1 -66.4(9)
C27A P2 C1 C2 56.5(13)
C27A P2 C15A C16A -19(3)
C27A P2 C15A C20A 162(3)
C27A P2 C21 C22 -50.2(17)
C27A P2 C21 C26 134.5(15)
C28 P1 C29 C30 91.2(13)
C28 P1 C29 C34 -87.0(14)
C28 P1 C35 C36 -40(2)
C28 P1 C35 C40 141.7(18)
C28A P1 C29 C30 104.3(14)
C28A P1 C29 C34 -73.9(15)
C28A P1 C35 C36 -31(2)
C28A P1 C35 C40 150.2(15)
C29 P1 C28 C27 94.1(15)
C29 P1 C28A C27A 170.4(14)
C29 P1 C35 C36 69(2)
C29 P1 C35 C40 -109.9(17)
C29 C30 C31 C32 -1(3)
C30 C29 C34 C33 -1(3)
C30 C31 C32 C33 -1(4)
C31 C32 C33 C34 1(5)
C32 C33 C34 C29 0(4)
C34 C29 C30 C31 2(2)
C35 P1 C28 C27 -152.9(15)
C35 P1 C28A C27A -77.2(15)
C35 P1 C29 C30 -12.1(15)
C35 P1 C29 C34 169.7(15)
C35 C36 C37 C38 0(5)
C36 C35 C40 C39 -1(3)
C36 C37 C38 C39 1(6)
C37 C38 C39 C40 -1(5)
C38 C39 C40 C35 1(4)
C40 C35 C36 C37 0(4)

loop_
_exptl_oxdiff_crystal_face_indexfrac_h
_exptl_oxdiff_crystal_face_indexfrac_k
_exptl_oxdiff_crystal_face_indexfrac_l
_exptl_oxdiff_crystal_face_x
_exptl_oxdiff_crystal_face_y
_exptl_oxdiff_crystal_face_z
0.0009 1.0002 -0.0007 -0.0811 0.0072 0.0421
-0.0009 -1.0002 0.0007 0.0811 -0.0072 -0.0421
0.9986 -0.0004 0.0010 0.0288 0.0858 0.0413
-0.9986 0.0004 -0.0010 -0.0288 -0.0858 -0.0413
-0.0010 0.0002 0.9998 0.0207 -0.0276 0.0446
0.0010 -0.0002 -0.9998 -0.0207 0.0276 -0.0446
